data_7119267
loop_
_publ_author_name
'Seidenkranz, Daniel T.'
'McGrath, Jacqueline M.'
'Zakharov, Lev N.'
'Pluth, Michael D.'

_publ_section_title
;
 Supramolecular bidentate phosphine ligand scaffolds from deconstructed
 Hamilton receptors.
;
_journal_issue 3
_journal_name_full 'Chemical communications (Cambridge, England)'
_journal_page_first 561
_journal_page_last 564
_journal_paper_doi 10.1039/c6cc09198a
_journal_volume 53
_journal_year 2017
_chemical_formula_sum 'C68 H76 Cl2 N6 O6 P2 Pt'
_chemical_formula_weight 1401.27
_space_group_crystal_system monoclinic
_space_group_IT_number 14
_space_group_name_Hall '-P 2ybc'
_space_group_name_H-M_alt 'P 1 21/c 1'
_symmetry_space_group_name_Hall '-P 2ybc'
_symmetry_space_group_name_H-M 'P 1 21/c 1'
_atom_sites_solution_hydrogens geom
_audit_creation_method SHELXL-2014/7
_audit_update_record
;
2016-06-29 deposited with the CCDC.
2016-12-08 downloaded from the CCDC.
;
_cell_angle_alpha 90
_cell_angle_beta 103.325(2)
_cell_angle_gamma 90
_cell_formula_units_Z 4
_cell_length_a 20.5612(5)
_cell_length_b 29.7350(8)
_cell_length_c 10.9975(2)
_cell_measurement_reflns_used 6373
_cell_measurement_temperature 173(2)
_cell_measurement_theta_max 66.18
_cell_measurement_theta_min 2.21
_cell_volume 6542.7(3)
_computing_cell_refinement 'Bruker SAINT'
_computing_data_collection 'Bruker APEX2'
_computing_data_reduction 'Bruker Saint'
_computing_molecular_graphics 'Bruker SHELXTL'
_computing_publication_material 'Bruker SHELXTL'
_computing_structure_refinement 'SHELXL-2014/7 (Sheldrick, 2014)'
_computing_structure_solution 'SHELXS-97 (Sheldrick 2008)'
_diffrn_ambient_temperature 173(2)
_diffrn_measured_fraction_theta_full 0.978
_diffrn_measured_fraction_theta_max 0.978
_diffrn_measurement_device_type 'Bruker APEX-II CCD'
_diffrn_measurement_method '\f and \w scans'
_diffrn_radiation_type CuK\a
_diffrn_radiation_wavelength 1.54178
_diffrn_reflns_av_R_equivalents 0.0722
_diffrn_reflns_av_unetI/netI 0.0791
_diffrn_reflns_Laue_measured_fraction_full 0.978
_diffrn_reflns_Laue_measured_fraction_max 0.978
_diffrn_reflns_limit_h_max 24
_diffrn_reflns_limit_h_min -24
_diffrn_reflns_limit_k_max 33
_diffrn_reflns_limit_k_min -32
_diffrn_reflns_limit_l_max 13
_diffrn_reflns_limit_l_min -13
_diffrn_reflns_number 36187
_diffrn_reflns_point_group_measured_fraction_full 0.978
_diffrn_reflns_point_group_measured_fraction_max 0.978
_diffrn_reflns_theta_full 66.619
_diffrn_reflns_theta_max 66.619
_diffrn_reflns_theta_min 2.208
_diffrn_source 'Incoatec I\mS'
_exptl_absorpt_coefficient_mu 5.665
_exptl_absorpt_correction_T_max 0.7528
_exptl_absorpt_correction_T_min 0.5772
_exptl_absorpt_correction_type multi-scan
_exptl_absorpt_process_details SADABS
_exptl_crystal_colour colorless
_exptl_crystal_density_diffrn 1.423
_exptl_crystal_description plate
_exptl_crystal_F_000 2864
_exptl_crystal_size_max 0.150
_exptl_crystal_size_mid 0.130
_exptl_crystal_size_min 0.005
_refine_diff_density_max 1.092
_refine_diff_density_min -1.414
_refine_diff_density_rms 0.107
_refine_ls_extinction_method none
_refine_ls_goodness_of_fit_ref 1.025
_refine_ls_hydrogen_treatment constr
_refine_ls_matrix_type full
_refine_ls_number_parameters 775
_refine_ls_number_reflns 11303
_refine_ls_number_restraints 0
_refine_ls_restrained_S_all 1.025
_refine_ls_R_factor_all 0.0780
_refine_ls_R_factor_gt 0.0491
_refine_ls_shift/su_max 0.003
_refine_ls_shift/su_mean 0.000
_refine_ls_structure_factor_coef Fsqd
_refine_ls_weighting_details 'w=1/[\s^2^(Fo^2^)+(0.0424P)^2^+8.6494P] where P=(Fo^2^+2Fc^2^)/3'
_refine_ls_weighting_scheme calc
_refine_ls_wR_factor_gt 0.1034
_refine_ls_wR_factor_ref 0.1138
_reflns_Friedel_coverage 0.000
_reflns_number_gt 8208
_reflns_number_total 11303
_reflns_threshold_expression 'I > 2\s(I)'
_cod_data_source_file c6cc09198a2.cif
_cod_data_source_block mplu39b
_cod_database_code 7119267
_shelx_shelxl_version_number 2014/7
_shelx_space_group_comment
;
The symmetry employed for this shelxl refinement is uniquely defined
by the following loop, which should always be used as a source of
symmetry information in preference to the above space-group names.
They are only intended as comments.
;
_shelx_estimated_absorpt_t_min 0.484
_shelx_estimated_absorpt_t_max 0.972

loop_
_space_group_symop_operation_xyz
'x, y, z'
'-x, y+1/2, -z+1/2'
'-x, -y, -z'
'x, -y-1/2, z-1/2'

loop_
_atom_site_label
_atom_site_type_symbol
_atom_site_fract_x
_atom_site_fract_y
_atom_site_fract_z
_atom_site_U_iso_or_equiv
_atom_site_adp_type
_atom_site_occupancy
_atom_site_site_symmetry_order
_atom_site_calc_flag
_atom_site_refinement_flags_posn
_atom_site_refinement_flags_adp
_atom_site_refinement_flags_occupancy
_atom_site_disorder_assembly
_atom_site_disorder_group
Pt1 Pt 0.65628(2) 0.90405(2) 0.06652(2) 0.02943(8) Uani 1 1 d . . . . .
Cl1 Cl 0.58254(10) 0.85380(6) 0.12858(15) 0.0538(5) Uani 1 1 d . . . . .
Cl2 Cl 0.64551(8) 0.85785(6) -0.11028(12) 0.0414(4) Uani 1 1 d . . . . .
P1 P 0.66773(8) 0.94646(6) 0.24107(12) 0.0291(3) Uani 1 1 d . . . . .
P2 P 0.72028(7) 0.94717(5) -0.02875(12) 0.0271(3) Uani 1 1 d . . . . .
O1 O 0.4295(2) 0.87193(17) 0.4619(4) 0.0466(12) Uani 1 1 d . . . . .
O2 O 0.1995(2) 0.82113(18) -0.2082(4) 0.0514(13) Uani 1 1 d . . . . .
O3 O 0.9123(2) 0.82497(16) 0.1535(3) 0.0404(11) Uani 1 1 d . . . . .
O4 O 1.0614(3) 0.58925(17) -0.0133(4) 0.0574(14) Uani 1 1 d . . . . .
N1 N 0.4398(3) 0.8683(2) 0.2595(4) 0.0393(14) Uani 1 1 d . . . . .
H1A H 0.4698 0.8691 0.2140 0.047 Uiso 1 1 calc R U . . .
N2 N 0.3706(3) 0.84811(19) 0.0757(4) 0.0368(13) Uani 1 1 d . . . . .
N3 N 0.3107(3) 0.8278(2) -0.1189(4) 0.0421(14) Uani 1 1 d . . . . .
H3A H 0.3502 0.8284 -0.1370 0.051 Uiso 1 1 calc R U . . .
N4 N 0.9128(3) 0.77989(19) -0.0137(4) 0.0437(14) Uani 1 1 d . . . . .
H4B H 0.8952 0.7777 -0.0944 0.052 Uiso 1 1 calc R U . . .
N5 N 0.9599(2) 0.71291(19) -0.0458(4) 0.0352(12) Uani 1 1 d . . . . .
N6 N 0.9992(3) 0.64817(18) -0.1082(4) 0.0357(12) Uani 1 1 d . . . . .
H6B H 0.9802 0.6586 -0.1828 0.043 Uiso 1 1 calc R U . . .
C1 C 0.6322(3) 0.9227(2) 0.3646(5) 0.0301(14) Uani 1 1 d . . . . .
C2 C 0.6705(3) 0.9102(2) 0.4810(5) 0.0386(16) Uani 1 1 d . . . . .
H2B H 0.7172 0.9158 0.5017 0.046 Uiso 1 1 calc R U . . .
C3 C 0.6402(3) 0.8893(2) 0.5673(5) 0.0394(17) Uani 1 1 d . . . . .
H3B H 0.6663 0.8819 0.6478 0.047 Uiso 1 1 calc R U . . .
C4 C 0.5735(3) 0.8793(2) 0.5378(5) 0.0365(15) Uani 1 1 d . . . . .
H4A H 0.5536 0.8646 0.5968 0.044 Uiso 1 1 calc R U . . .
C5 C 0.5345(3) 0.8910(2) 0.4187(5) 0.0330(14) Uani 1 1 d . . . . .
C6 C 0.5637(3) 0.9140(2) 0.3352(5) 0.0324(15) Uani 1 1 d . . . . .
H6A H 0.5369 0.9239 0.2576 0.039 Uiso 1 1 calc R U . . .
C7 C 0.4635(3) 0.8768(2) 0.3844(5) 0.0371(15) Uani 1 1 d . . . . .
C8 C 0.3743(3) 0.8584(2) 0.1942(5) 0.0370(15) Uani 1 1 d . . . . .
C9 C 0.3201(3) 0.8599(2) 0.2491(6) 0.0409(16) Uani 1 1 d . . . . .
H9A H 0.3252 0.8668 0.3351 0.049 Uiso 1 1 calc R U . . .
C10 C 0.2590(3) 0.8508(3) 0.1733(6) 0.0461(18) Uani 1 1 d . . . . .
H10A H 0.2206 0.8514 0.2076 0.055 Uiso 1 1 calc R U . . .
C11 C 0.2514(3) 0.8410(2) 0.0487(6) 0.0433(17) Uani 1 1 d . . . . .
H11A H 0.2086 0.8355 -0.0043 0.052 Uiso 1 1 calc R U . . .
C12 C 0.3092(3) 0.8394(2) 0.0040(5) 0.0390(16) Uani 1 1 d . . . . .
C13 C 0.2576(4) 0.8153(2) -0.2151(5) 0.0420(16) Uani 1 1 d . . . . .
C14 C 0.2794(3) 0.7952(3) -0.3252(5) 0.0432(17) Uani 1 1 d . . . . .
H14A H 0.2849 0.7624 -0.3111 0.052 Uiso 1 1 calc R U . . .
H14B H 0.3239 0.8076 -0.3267 0.052 Uiso 1 1 calc R U . . .
C15 C 0.2334(4) 0.8025(3) -0.4530(6) 0.060(2) Uani 1 1 d . . . . .
C16 C 0.1685(4) 0.7775(4) -0.4673(9) 0.112(5) Uani 1 1 d . . . . .
H16A H 0.1776 0.7454 -0.4523 0.168 Uiso 1 1 calc R U . . .
H16B H 0.1443 0.7890 -0.4067 0.168 Uiso 1 1 calc R U . . .
H16C H 0.1412 0.7818 -0.5521 0.168 Uiso 1 1 calc R U . . .
C17 C 0.2222(7) 0.8522(4) -0.4751(8) 0.130(6) Uani 1 1 d . . . . .
H17A H 0.2654 0.8675 -0.4651 0.194 Uiso 1 1 calc R U . . .
H17B H 0.1954 0.8572 -0.5600 0.194 Uiso 1 1 calc R U . . .
H17C H 0.1985 0.8644 -0.4145 0.194 Uiso 1 1 calc R U . . .
C18 C 0.2717(5) 0.7833(3) -0.5449(6) 0.074(3) Uani 1 1 d . . . . .
H18A H 0.3141 0.7994 -0.5361 0.111 Uiso 1 1 calc R U . . .
H18B H 0.2807 0.7513 -0.5270 0.111 Uiso 1 1 calc R U . . .
H18C H 0.2449 0.7868 -0.6304 0.111 Uiso 1 1 calc R U . . .
C19 C 0.6261(3) 1.0007(2) 0.2131(5) 0.0314(14) Uani 1 1 d . . . . .
C20 C 0.6272(3) 1.0315(2) 0.3098(5) 0.0438(17) Uani 1 1 d . . . . .
H20A H 0.6495 1.0239 0.3928 0.053 Uiso 1 1 calc R U . . .
C21 C 0.5963(4) 1.0728(2) 0.2860(7) 0.0508(19) Uani 1 1 d . . . . .
H21A H 0.5987 1.0938 0.3521 0.061 Uiso 1 1 calc R U . . .
C22 C 0.5618(4) 1.0839(3) 0.1666(7) 0.056(2) Uani 1 1 d . . . . .
H22A H 0.5411 1.1125 0.1503 0.067 Uiso 1 1 calc R U . . .
C23 C 0.5574(4) 1.0529(3) 0.0705(6) 0.0503(19) Uani 1 1 d . . . . .
H23A H 0.5327 1.0601 -0.0113 0.060 Uiso 1 1 calc R U . . .
C24 C 0.5892(3) 1.0111(2) 0.0936(5) 0.0381(15) Uani 1 1 d . . . . .
H24A H 0.5856 0.9899 0.0278 0.046 Uiso 1 1 calc R U . . .
C25 C 0.7548(3) 0.9526(2) 0.3213(5) 0.0326(14) Uani 1 1 d . . . . .
C26 C 0.7840(3) 0.9915(3) 0.3795(5) 0.0411(17) Uani 1 1 d . . . . .
H26A H 0.7592 1.0187 0.3720 0.049 Uiso 1 1 calc R U . . .
C27 C 0.8503(4) 0.9904(3) 0.4491(6) 0.058(2) Uani 1 1 d . . . . .
H27A H 0.8708 1.0169 0.4883 0.069 Uiso 1 1 calc R U . . .
C28 C 0.8855(4) 0.9509(3) 0.4606(6) 0.060(2) Uani 1 1 d . . . . .
H28A H 0.9304 0.9505 0.5079 0.072 Uiso 1 1 calc R U . . .
C29 C 0.8570(3) 0.9120(3) 0.4052(6) 0.053(2) Uani 1 1 d . . . . .
H29A H 0.8816 0.8846 0.4155 0.063 Uiso 1 1 calc R U . . .
C30 C 0.7920(3) 0.9133(3) 0.3340(5) 0.0430(18) Uani 1 1 d . . . . .
H30A H 0.7726 0.8868 0.2930 0.052 Uiso 1 1 calc R U . . .
C31 C 0.7807(3) 0.9129(2) -0.0871(5) 0.0288(14) Uani 1 1 d . . . . .
C32 C 0.7972(3) 0.9213(2) -0.2011(5) 0.0424(17) Uani 1 1 d . . . . .
H32A H 0.7752 0.9446 -0.2539 0.051 Uiso 1 1 calc R U . . .
C33 C 0.8454(4) 0.8957(3) -0.2370(6) 0.053(2) Uani 1 1 d . . . . .
H33A H 0.8566 0.9018 -0.3144 0.063 Uiso 1 1 calc R U . . .
C34 C 0.8776(4) 0.8612(3) -0.1625(5) 0.0464(18) Uani 1 1 d . . . . .
H34A H 0.9100 0.8433 -0.1892 0.056 Uiso 1 1 calc R U . . .
C35 C 0.8619(3) 0.8530(2) -0.0476(5) 0.0334(15) Uani 1 1 d . . . . .
C36 C 0.8137(3) 0.8790(2) -0.0103(5) 0.0307(14) Uani 1 1 d . . . . .
H36A H 0.8032 0.8734 0.0681 0.037 Uiso 1 1 calc R U . . .
C37 C 0.8979(3) 0.8179(2) 0.0400(5) 0.0372(15) Uani 1 1 d . . . . .
C38 C 0.9521(3) 0.7432(2) 0.0395(5) 0.0343(14) Uani 1 1 d . . . . .
C39 C 0.9804(3) 0.7377(2) 0.1674(5) 0.0402(16) Uani 1 1 d . . . . .
H39A H 0.9737 0.7592 0.2271 0.048 Uiso 1 1 calc R U . . .
C40 C 1.0180(3) 0.7003(3) 0.2022(5) 0.0457(18) Uani 1 1 d . . . . .
H40A H 1.0384 0.6959 0.2881 0.055 Uiso 1 1 calc R U . . .
C41 C 1.0275(3) 0.6683(2) 0.1160(5) 0.0410(16) Uani 1 1 d . . . . .
H41A H 1.0535 0.6420 0.1404 0.049 Uiso 1 1 calc R U . . .
C42 C 0.9967(3) 0.6770(2) -0.0082(5) 0.0347(14) Uani 1 1 d . . . . .
C43 C 1.0268(3) 0.6064(2) -0.1067(6) 0.0410(17) Uani 1 1 d . . . . .
C44 C 1.0087(3) 0.5821(2) -0.2321(6) 0.0433(17) Uani 1 1 d . . . . .
H44A H 0.9656 0.5943 -0.2800 0.052 Uiso 1 1 calc R U . . .
H44B H 1.0015 0.5499 -0.2160 0.052 Uiso 1 1 calc R U . . .
C45 C 1.0594(4) 0.5850(3) -0.3152(6) 0.055(2) Uani 1 1 d . . . . .
C46 C 1.0278(5) 0.5606(4) -0.4377(7) 0.091(4) Uani 1 1 d . . . . .
H46A H 0.9856 0.5754 -0.4774 0.137 Uiso 1 1 calc R U . . .
H46B H 1.0584 0.5619 -0.4940 0.137 Uiso 1 1 calc R U . . .
H46C H 1.0193 0.5292 -0.4198 0.137 Uiso 1 1 calc R U . . .
C47 C 1.0726(4) 0.6343(3) -0.3453(7) 0.058(2) Uani 1 1 d . . . . .
H47A H 1.0303 0.6487 -0.3857 0.087 Uiso 1 1 calc R U . . .
H47B H 1.0926 0.6502 -0.2677 0.087 Uiso 1 1 calc R U . . .
H47C H 1.1032 0.6352 -0.4016 0.087 Uiso 1 1 calc R U . . .
C48 C 1.1251(4) 0.5625(3) -0.2525(8) 0.069(2) Uani 1 1 d . . . . .
H48A H 1.1449 0.5782 -0.1745 0.104 Uiso 1 1 calc R U . . .
H48B H 1.1167 0.5310 -0.2343 0.104 Uiso 1 1 calc R U . . .
H48C H 1.1559 0.5637 -0.3085 0.104 Uiso 1 1 calc R U . . .
C49 C 0.7729(3) 0.9915(2) 0.0549(5) 0.0286(13) Uani 1 1 d . . . . .
C50 C 0.8406(3) 0.9844(2) 0.1075(5) 0.0363(15) Uani 1 1 d . . . . .
H50A H 0.8603 0.9562 0.0970 0.044 Uiso 1 1 calc R U . . .
C51 C 0.8792(4) 1.0181(3) 0.1747(5) 0.0445(17) Uani 1 1 d . . . . .
H51A H 0.9251 1.0128 0.2105 0.053 Uiso 1 1 calc R U . . .
C52 C 0.8519(4) 1.0596(3) 0.1905(6) 0.0485(19) Uani 1 1 d . . . . .
H52A H 0.8790 1.0824 0.2370 0.058 Uiso 1 1 calc R U . . .
C53 C 0.7851(4) 1.0676(2) 0.1386(5) 0.0437(17) Uani 1 1 d . . . . .
H53A H 0.7659 1.0959 0.1498 0.052 Uiso 1 1 calc R U . . .
C54 C 0.7461(3) 1.0338(2) 0.0697(5) 0.0330(14) Uani 1 1 d . . . . .
H54A H 0.7005 1.0397 0.0321 0.040 Uiso 1 1 calc R U . . .
C55 C 0.6689(3) 0.9756(2) -0.1636(5) 0.0309(14) Uani 1 1 d . . . . .
C56 C 0.6025(3) 0.9645(2) -0.2070(5) 0.0332(14) Uani 1 1 d . . . . .
H56A H 0.5831 0.9421 -0.1649 0.040 Uiso 1 1 calc R U . . .
C57 C 0.5635(3) 0.9857(3) -0.3121(5) 0.0453(17) Uani 1 1 d . . . . .
H57A H 0.5176 0.9781 -0.3404 0.054 Uiso 1 1 calc R U . . .
C58 C 0.5919(4) 1.0176(2) -0.3744(5) 0.0439(18) Uani 1 1 d . . . . .
H58A H 0.5655 1.0316 -0.4467 0.053 Uiso 1 1 calc R U . . .
C59 C 0.6581(3) 1.0293(2) -0.3331(5) 0.0425(17) Uani 1 1 d . . . . .
H59A H 0.6773 1.0512 -0.3772 0.051 Uiso 1 1 calc R U . . .
C60 C 0.6967(3) 1.0091(2) -0.2267(5) 0.0371(15) Uani 1 1 d . . . . .
H60A H 0.7419 1.0179 -0.1964 0.045 Uiso 1 1 calc R U . . .
O1S O 0.4378(2) 0.79758(19) -0.1721(4) 0.0552(14) Uani 1 1 d . . . . .
C1S C 0.4641(4) 0.7673(3) -0.0746(7) 0.075(3) Uani 1 1 d . . . . .
H1SB H 0.4326 0.7421 -0.0751 0.090 Uiso 1 1 calc R U . . .
H1SC H 0.4712 0.7828 0.0071 0.090 Uiso 1 1 calc R U . . .
C2S C 0.5289(4) 0.7501(3) -0.0949(8) 0.073(3) Uani 1 1 d . . . . .
H2SA H 0.5670 0.7670 -0.0440 0.088 Uiso 1 1 calc R U . . .
H2SB H 0.5346 0.7178 -0.0739 0.088 Uiso 1 1 calc R U . . .
C3S C 0.5232(5) 0.7577(4) -0.2299(8) 0.089(3) Uani 1 1 d . . . . .
H3SB H 0.5659 0.7690 -0.2452 0.107 Uiso 1 1 calc R U . . .
H3SC H 0.5112 0.7294 -0.2775 0.107 Uiso 1 1 calc R U . . .
C4S C 0.4709(6) 0.7908(4) -0.2662(8) 0.118(5) Uani 1 1 d . . . . .
H4SA H 0.4905 0.8196 -0.2857 0.142 Uiso 1 1 calc R U . . .
H4SB H 0.4387 0.7805 -0.3426 0.142 Uiso 1 1 calc R U . . .
O2S O 0.8152(4) 0.7366(3) -0.7431(6) 0.103(2) Uani 1 1 d . . . . .
C5S C 0.7692(9) 0.7130(7) -0.834(2) 0.280(14) Uani 0.5 1 d . . P A 1
H5SA H 0.7610 0.6832 -0.7998 0.336 Uiso 0.5 1 calc R U P A 1
H5SB H 0.7883 0.7080 -0.9073 0.336 Uiso 0.5 1 calc R U P A 1
C6S C 0.7077(8) 0.7361(6) -0.872(2) 0.209(11) Uani 0.5 1 d . . P A 1
H6SA H 0.6686 0.7157 -0.8898 0.251 Uiso 0.5 1 calc R U P A 1
H6SB H 0.7065 0.7568 -0.9425 0.251 Uiso 0.5 1 calc R U P A 1
C7S C 0.7178(16) 0.763(2) -0.730(3) 0.24(3) Uani 0.5 1 d . . P A 1
H7SA H 0.6868 0.7891 -0.7324 0.286 Uiso 0.5 1 calc R U P A 1
H7SB H 0.7153 0.7430 -0.6599 0.286 Uiso 0.5 1 calc R U P A 1
C8S C 0.7858(6) 0.7772(5) -0.7292(13) 0.117(4) Uani 0.5 1 d . . P A 1
H8SA H 0.7869 0.7978 -0.7995 0.141 Uiso 0.5 1 calc R U P A 1
H8SB H 0.8076 0.7920 -0.6495 0.141 Uiso 0.5 1 calc R U P A 1
C5SA C 0.7692(9) 0.7130(7) -0.834(2) 0.280(14) Uani 0.5 1 d . . P A 2
H5SC H 0.7610 0.6832 -0.7998 0.336 Uiso 0.5 1 calc R U P A 2
H5SD H 0.7883 0.7080 -0.9073 0.336 Uiso 0.5 1 calc R U P A 2
C6SA C 0.7077(8) 0.7361(6) -0.872(2) 0.209(11) Uani 0.5 1 d . . P A 2
H6SC H 0.6842 0.7290 -0.9586 0.251 Uiso 0.5 1 calc R U P A 2
H6SD H 0.6776 0.7310 -0.8145 0.251 Uiso 0.5 1 calc R U P A 2
C7SA C 0.7339(15) 0.7760(11) -0.860(4) 0.182(19) Uani 0.5 1 d . . P A 2
H7SC H 0.6989 0.7991 -0.8637 0.219 Uiso 0.5 1 calc R U P A 2
H7SD H 0.7568 0.7819 -0.9287 0.219 Uiso 0.5 1 calc R U P A 2
C8SA C 0.7858(6) 0.7772(5) -0.7292(13) 0.117(4) Uani 0.5 1 d . . P A 2
H8SC H 0.8175 0.8027 -0.7218 0.141 Uiso 0.5 1 calc R U P A 2
H8SD H 0.7637 0.7774 -0.6581 0.141 Uiso 0.5 1 calc R U P A 2

loop_
_atom_site_aniso_label
_atom_site_aniso_U_11
_atom_site_aniso_U_22
_atom_site_aniso_U_33
_atom_site_aniso_U_23
_atom_site_aniso_U_13
_atom_site_aniso_U_12
Pt1 0.04308(14) 0.02510(15) 0.02230(11) -0.00110(11) 0.01204(9) -0.00268(13)
Cl1 0.0812(13) 0.0414(11) 0.0518(9) -0.0117(8) 0.0420(9) -0.0251(10)
Cl2 0.0621(10) 0.0345(10) 0.0309(7) -0.0111(6) 0.0175(7) -0.0137(8)
P1 0.0395(8) 0.0275(10) 0.0219(6) -0.0009(6) 0.0105(6) -0.0022(7)
P2 0.0378(8) 0.0226(9) 0.0218(6) 0.0013(6) 0.0090(6) -0.0010(6)
O1 0.055(3) 0.056(4) 0.034(2) -0.002(2) 0.020(2) -0.007(3)
O2 0.043(3) 0.065(4) 0.043(2) -0.011(2) 0.004(2) 0.004(3)
O3 0.053(3) 0.040(3) 0.028(2) -0.0041(19) 0.0077(18) 0.007(2)
O4 0.072(3) 0.041(4) 0.056(3) -0.004(2) 0.007(3) 0.024(3)
N1 0.043(3) 0.054(4) 0.026(2) 0.002(2) 0.018(2) -0.005(3)
N2 0.043(3) 0.039(4) 0.031(3) -0.003(2) 0.013(2) -0.002(3)
N3 0.046(3) 0.046(4) 0.035(3) -0.001(2) 0.010(2) -0.005(3)
N4 0.063(4) 0.034(4) 0.030(3) -0.006(2) 0.003(2) 0.017(3)
N5 0.046(3) 0.035(4) 0.024(2) -0.002(2) 0.007(2) 0.007(3)
N6 0.046(3) 0.028(3) 0.032(2) -0.003(2) 0.007(2) 0.006(3)
C1 0.043(4) 0.028(4) 0.023(3) -0.004(2) 0.015(2) -0.001(3)
C2 0.049(4) 0.040(5) 0.028(3) -0.004(3) 0.013(3) -0.004(3)
C3 0.049(4) 0.044(5) 0.024(3) 0.000(3) 0.006(3) 0.000(3)
C4 0.054(4) 0.037(4) 0.021(3) 0.003(3) 0.015(3) -0.002(3)
C5 0.043(4) 0.030(4) 0.030(3) -0.006(2) 0.016(3) -0.001(3)
C6 0.043(3) 0.033(4) 0.023(3) -0.001(2) 0.012(2) 0.000(3)
C7 0.050(4) 0.037(4) 0.028(3) 0.002(3) 0.017(3) 0.002(3)
C8 0.045(4) 0.035(4) 0.032(3) -0.004(3) 0.012(3) -0.003(3)
C9 0.047(4) 0.042(5) 0.038(3) -0.005(3) 0.017(3) -0.006(3)
C10 0.042(4) 0.056(5) 0.045(4) -0.005(3) 0.018(3) -0.006(4)
C11 0.041(4) 0.048(5) 0.040(3) -0.002(3) 0.009(3) -0.003(3)
C12 0.048(4) 0.036(4) 0.031(3) 0.002(3) 0.008(3) 0.000(3)
C13 0.054(4) 0.035(4) 0.035(3) -0.001(3) 0.006(3) 0.001(3)
C14 0.051(4) 0.048(5) 0.030(3) 0.000(3) 0.009(3) 0.004(4)
C15 0.076(6) 0.063(6) 0.038(4) -0.003(4) 0.005(4) 0.022(5)
C16 0.060(6) 0.170(13) 0.099(7) -0.077(8) 0.004(5) 0.004(7)
C17 0.254(16) 0.086(9) 0.058(5) 0.031(5) 0.054(7) 0.092(10)
C18 0.126(8) 0.066(7) 0.031(4) 0.003(4) 0.021(4) 0.025(6)
C19 0.040(3) 0.027(4) 0.029(3) -0.005(2) 0.012(2) 0.000(3)
C20 0.064(5) 0.044(5) 0.030(3) -0.002(3) 0.025(3) -0.002(4)
C21 0.071(5) 0.025(4) 0.064(5) -0.013(3) 0.033(4) -0.006(4)
C22 0.061(5) 0.038(5) 0.074(5) 0.007(4) 0.028(4) 0.004(4)
C23 0.058(5) 0.046(5) 0.046(4) 0.010(3) 0.011(3) 0.010(4)
C24 0.047(4) 0.037(4) 0.033(3) 0.000(3) 0.015(3) 0.003(3)
C25 0.041(3) 0.039(4) 0.021(3) -0.007(3) 0.012(2) -0.008(3)
C26 0.046(4) 0.048(5) 0.033(3) -0.002(3) 0.017(3) -0.008(3)
C27 0.056(5) 0.081(7) 0.038(4) -0.011(4) 0.016(3) -0.031(5)
C28 0.048(5) 0.098(8) 0.035(4) 0.005(4) 0.009(3) -0.008(5)
C29 0.043(4) 0.073(7) 0.045(4) 0.009(4) 0.016(3) 0.013(4)
C30 0.036(4) 0.059(6) 0.033(3) 0.003(3) 0.007(3) -0.002(3)
C31 0.038(3) 0.030(4) 0.022(3) 0.000(2) 0.014(2) -0.004(3)
C32 0.062(4) 0.035(4) 0.032(3) 0.009(3) 0.014(3) 0.011(3)
C33 0.077(5) 0.051(6) 0.039(3) 0.008(3) 0.032(3) 0.027(4)
C34 0.062(5) 0.047(5) 0.037(3) 0.002(3) 0.025(3) 0.017(4)
C35 0.046(4) 0.028(4) 0.025(3) -0.001(2) 0.005(3) 0.004(3)
C36 0.036(3) 0.033(4) 0.025(3) 0.003(3) 0.011(2) 0.002(3)
C37 0.040(4) 0.039(4) 0.033(3) 0.000(3) 0.008(3) 0.004(3)
C38 0.039(3) 0.034(4) 0.029(3) -0.001(3) 0.004(2) 0.004(3)
C39 0.054(4) 0.039(5) 0.027(3) -0.002(3) 0.008(3) 0.011(3)
C40 0.056(4) 0.053(5) 0.027(3) 0.003(3) 0.007(3) 0.014(4)
C41 0.050(4) 0.037(4) 0.034(3) 0.002(3) 0.006(3) 0.012(3)
C42 0.039(3) 0.031(4) 0.035(3) -0.003(3) 0.012(3) 0.003(3)
C43 0.041(4) 0.035(5) 0.050(4) -0.004(3) 0.015(3) 0.002(3)
C44 0.049(4) 0.034(5) 0.048(4) -0.016(3) 0.014(3) -0.002(3)
C45 0.051(4) 0.068(7) 0.049(4) -0.018(4) 0.018(3) 0.005(4)
C46 0.096(7) 0.119(10) 0.068(5) -0.053(6) 0.037(5) -0.020(7)
C47 0.047(4) 0.073(7) 0.059(4) 0.002(4) 0.023(4) 0.000(4)
C48 0.071(6) 0.059(7) 0.087(6) -0.003(5) 0.036(5) 0.017(5)
C49 0.034(3) 0.028(4) 0.025(3) -0.001(2) 0.009(2) -0.008(3)
C50 0.049(4) 0.033(4) 0.029(3) -0.002(3) 0.014(3) -0.004(3)
C51 0.052(4) 0.049(5) 0.031(3) 0.001(3) 0.007(3) -0.008(4)
C52 0.059(5) 0.051(5) 0.034(3) -0.002(3) 0.006(3) -0.017(4)
C53 0.065(5) 0.030(4) 0.038(3) -0.003(3) 0.015(3) -0.001(3)
C54 0.045(4) 0.022(4) 0.029(3) 0.000(2) 0.005(3) 0.000(3)
C55 0.039(3) 0.033(4) 0.022(3) -0.006(2) 0.010(2) 0.000(3)
C56 0.034(3) 0.039(4) 0.029(3) -0.003(3) 0.011(2) 0.008(3)
C57 0.047(4) 0.049(5) 0.037(3) 0.001(3) 0.004(3) 0.006(4)
C58 0.064(5) 0.042(5) 0.025(3) 0.003(3) 0.007(3) 0.018(4)
C59 0.061(5) 0.036(5) 0.032(3) 0.007(3) 0.014(3) 0.006(3)
C60 0.050(4) 0.035(4) 0.025(3) 0.004(3) 0.007(3) -0.005(3)
O1S 0.061(3) 0.065(4) 0.041(2) 0.005(2) 0.015(2) 0.017(3)
C1S 0.076(6) 0.095(8) 0.060(5) 0.031(5) 0.028(4) 0.027(6)
C2S 0.081(6) 0.054(6) 0.077(6) 0.003(5) 0.004(5) 0.005(5)
C3S 0.099(7) 0.092(9) 0.080(6) -0.016(6) 0.031(6) 0.035(7)
C4S 0.144(10) 0.159(13) 0.074(6) 0.050(7) 0.072(7) 0.089(9)
O2S 0.099(5) 0.083(6) 0.098(5) 0.009(4) -0.034(4) -0.009(5)
C5S 0.208(18) 0.18(2) 0.32(2) -0.072(19) -0.205(19) 0.027(16)
C6S 0.133(13) 0.119(15) 0.29(2) 0.074(16) -0.118(14) -0.031(12)
C7S 0.09(2) 0.44(9) 0.19(4) 0.00(5) 0.04(2) -0.03(4)
C8S 0.081(8) 0.103(12) 0.160(12) -0.008(9) 0.011(8) 0.015(8)
C5SA 0.208(18) 0.18(2) 0.32(2) -0.072(19) -0.205(19) 0.027(16)
C6SA 0.133(13) 0.119(15) 0.29(2) 0.074(16) -0.118(14) -0.031(12)
C7SA 0.12(2) 0.09(2) 0.26(4) 0.06(3) -0.10(3) -0.01(2)
C8SA 0.081(8) 0.103(12) 0.160(12) -0.008(9) 0.011(8) 0.015(8)

loop_
_atom_type_symbol
_atom_type_description
_atom_type_scat_dispersion_real
_atom_type_scat_dispersion_imag
_atom_type_scat_source
C C 0.0181 0.0091 'International Tables Vol C Tables 4.2.6.8 and 6.1.1.4'
H H 0.0000 0.0000 'International Tables Vol C Tables 4.2.6.8 and 6.1.1.4'
N N 0.0311 0.0180 'International Tables Vol C Tables 4.2.6.8 and 6.1.1.4'
O O 0.0492 0.0322 'International Tables Vol C Tables 4.2.6.8 and 6.1.1.4'
P P 0.2955 0.4335 'International Tables Vol C Tables 4.2.6.8 and 6.1.1.4'
Cl Cl 0.3639 0.7018 'International Tables Vol C Tables 4.2.6.8 and 6.1.1.4'
Pt Pt -4.5932 6.9264 'International Tables Vol C Tables 4.2.6.8 and 6.1.1.4'

loop_
_geom_angle_atom_site_label_1
_geom_angle_atom_site_label_2
_geom_angle_atom_site_label_3
_geom_angle
P2 Pt1 P1 96.84(5)
P2 Pt1 Cl1 169.46(5)
P1 Pt1 Cl1 93.22(5)
P2 Pt1 Cl2 84.37(5)
P1 Pt1 Cl2 178.03(6)
Cl1 Pt1 Cl2 85.65(5)
C25 P1 C19 111.5(3)
C25 P1 C1 101.3(3)
C19 P1 C1 102.4(3)
C25 P1 Pt1 111.55(19)
C19 P1 Pt1 113.44(18)
C1 P1 Pt1 115.8(2)
C49 P2 C55 104.0(3)
C49 P2 C31 102.0(3)
C55 P2 C31 106.6(2)
C49 P2 Pt1 121.30(17)
C55 P2 Pt1 110.5(2)
C31 P2 Pt1 111.20(19)
C7 N1 C8 128.9(5)
C7 N1 H1A 115.6
C8 N1 H1A 115.6
C8 N2 C12 117.0(5)
C13 N3 C12 127.9(6)
C13 N3 H3A 116.0
C12 N3 H3A 116.0
C37 N4 C38 129.6(5)
C37 N4 H4B 115.2
C38 N4 H4B 115.2
C42 N5 C38 118.6(5)
C43 N6 C42 129.5(5)
C43 N6 H6B 115.3
C42 N6 H6B 115.3
C2 C1 C6 119.4(5)
C2 C1 P1 123.4(5)
C6 C1 P1 117.1(4)
C1 C2 C3 119.9(6)
C1 C2 H2B 120.0
C3 C2 H2B 120.0
C4 C3 C2 121.0(6)
C4 C3 H3B 119.5
C2 C3 H3B 119.5
C3 C4 C5 119.4(6)
C3 C4 H4A 120.3
C5 C4 H4A 120.3
C6 C5 C4 119.6(6)
C6 C5 C7 121.6(5)
C4 C5 C7 118.8(5)
C5 C6 C1 120.4(5)
C5 C6 H6A 119.8
C1 C6 H6A 119.8
O1 C7 N1 123.1(6)
O1 C7 C5 122.7(5)
N1 C7 C5 114.1(5)
N2 C8 C9 124.5(6)
N2 C8 N1 112.5(5)
C9 C8 N1 123.0(5)
C10 C9 C8 116.6(6)
C10 C9 H9A 121.7
C8 C9 H9A 121.7
C9 C10 C11 121.9(6)
C9 C10 H10A 119.0
C11 C10 H10A 119.0
C10 C11 C12 116.7(6)
C10 C11 H11A 121.7
C12 C11 H11A 121.7
N2 C12 C11 123.3(5)
N2 C12 N3 112.7(5)
C11 C12 N3 124.0(6)
O2 C13 N3 121.5(6)
O2 C13 C14 125.4(6)
N3 C13 C14 113.1(6)
C13 C14 C15 116.7(6)
C13 C14 H14A 108.1
C15 C14 H14A 108.1
C13 C14 H14B 108.1
C15 C14 H14B 108.1
H14A C14 H14B 107.3
C16 C15 C17 111.6(9)
C16 C15 C14 111.9(7)
C17 C15 C14 109.3(7)
C16 C15 C18 109.0(7)
C17 C15 C18 110.1(8)
C14 C15 C18 104.6(6)
C15 C16 H16A 109.5
C15 C16 H16B 109.5
H16A C16 H16B 109.5
C15 C16 H16C 109.5
H16A C16 H16C 109.5
H16B C16 H16C 109.5
C15 C17 H17A 109.5
C15 C17 H17B 109.5
H17A C17 H17B 109.5
C15 C17 H17C 109.5
H17A C17 H17C 109.5
H17B C17 H17C 109.5
C15 C18 H18A 109.5
C15 C18 H18B 109.5
H18A C18 H18B 109.5
C15 C18 H18C 109.5
H18A C18 H18C 109.5
H18B C18 H18C 109.5
C24 C19 C20 118.8(6)
C24 C19 P1 119.3(5)
C20 C19 P1 121.8(5)
C21 C20 C19 120.8(6)
C21 C20 H20A 119.6
C19 C20 H20A 119.6
C22 C21 C20 120.4(7)
C22 C21 H21A 119.8
C20 C21 H21A 119.8
C21 C22 C23 119.7(7)
C21 C22 H22A 120.2
C23 C22 H22A 120.2
C22 C23 C24 120.3(6)
C22 C23 H23A 119.9
C24 C23 H23A 119.9
C19 C24 C23 119.9(6)
C19 C24 H24A 120.0
C23 C24 H24A 120.0
C30 C25 C26 119.0(6)
C30 C25 P1 115.1(5)
C26 C25 P1 125.6(5)
C25 C26 C27 119.7(7)
C25 C26 H26A 120.2
C27 C26 H26A 120.2
C28 C27 C26 119.8(7)
C28 C27 H27A 120.1
C26 C27 H27A 120.1
C27 C28 C29 121.3(7)
C27 C28 H28A 119.4
C29 C28 H28A 119.4
C28 C29 C30 118.9(8)
C28 C29 H29A 120.6
C30 C29 H29A 120.6
C29 C30 C25 121.3(7)
C29 C30 H30A 119.4
C25 C30 H30A 119.4
C36 C31 C32 119.4(5)
C36 C31 P2 117.8(4)
C32 C31 P2 122.7(5)
C33 C32 C31 120.0(6)
C33 C32 H32A 120.0
C31 C32 H32A 120.0
C32 C33 C34 121.2(6)
C32 C33 H33A 119.4
C34 C33 H33A 119.4
C33 C34 C35 119.1(6)
C33 C34 H34A 120.4
C35 C34 H34A 120.4
C36 C35 C34 119.9(6)
C36 C35 C37 118.6(5)
C34 C35 C37 121.4(6)
C31 C36 C35 120.4(5)
C31 C36 H36A 119.8
C35 C36 H36A 119.8
O3 C37 N4 124.4(6)
O3 C37 C35 120.0(6)
N4 C37 C35 115.6(5)
N5 C38 C39 122.4(6)
N5 C38 N4 112.5(5)
C39 C38 N4 125.2(6)
C40 C39 C38 117.2(6)
C40 C39 H39A 121.4
C38 C39 H39A 121.4
C39 C40 C41 121.9(6)
C39 C40 H40A 119.0
C41 C40 H40A 119.0
C40 C41 C42 116.1(6)
C40 C41 H41A 122.0
C42 C41 H41A 122.0
N5 C42 C41 123.8(6)
N5 C42 N6 111.7(5)
C41 C42 N6 124.5(6)
O4 C43 N6 123.5(6)
O4 C43 C44 122.6(6)
N6 C43 C44 113.9(6)
C43 C44 C45 116.9(6)
C43 C44 H44A 108.1
C45 C44 H44A 108.1
C43 C44 H44B 108.1
C45 C44 H44B 108.1
H44A C44 H44B 107.3
C48 C45 C46 110.0(7)
C48 C45 C47 109.6(7)
C46 C45 C47 108.7(7)
C48 C45 C44 111.0(6)
C46 C45 C44 106.7(6)
C47 C45 C44 110.9(6)
C45 C46 H46A 109.5
C45 C46 H46B 109.5
H46A C46 H46B 109.5
C45 C46 H46C 109.5
H46A C46 H46C 109.5
H46B C46 H46C 109.5
C45 C47 H47A 109.5
C45 C47 H47B 109.5
H47A C47 H47B 109.5
C45 C47 H47C 109.5
H47A C47 H47C 109.5
H47B C47 H47C 109.5
C45 C48 H48A 109.5
C45 C48 H48B 109.5
H48A C48 H48B 109.5
C45 C48 H48C 109.5
H48A C48 H48C 109.5
H48B C48 H48C 109.5
C50 C49 C54 118.1(6)
C50 C49 P2 121.3(5)
C54 C49 P2 120.5(4)
C51 C50 C49 120.4(6)
C51 C50 H50A 119.8
C49 C50 H50A 119.8
C50 C51 C52 121.0(7)
C50 C51 H51A 119.5
C52 C51 H51A 119.5
C51 C52 C53 119.7(7)
C51 C52 H52A 120.1
C53 C52 H52A 120.1
C52 C53 C54 119.5(7)
C52 C53 H53A 120.2
C54 C53 H53A 120.2
C53 C54 C49 121.2(6)
C53 C54 H54A 119.4
C49 C54 H54A 119.4
C56 C55 C60 118.8(6)
C56 C55 P2 120.9(5)
C60 C55 P2 120.3(5)
C55 C56 C57 120.9(6)
C55 C56 H56A 119.6
C57 C56 H56A 119.6
C58 C57 C56 119.6(6)
C58 C57 H57A 120.2
C56 C57 H57A 120.2
C57 C58 C59 120.8(6)
C57 C58 H58A 119.6
C59 C58 H58A 119.6
C58 C59 C60 119.8(6)
C58 C59 H59A 120.1
C60 C59 H59A 120.1
C59 C60 C55 120.2(6)
C59 C60 H60A 119.9
C55 C60 H60A 119.9
C4S O1S C1S 108.1(6)
O1S C1S C2S 107.7(6)
O1S C1S H1SB 110.2
C2S C1S H1SB 110.2
O1S C1S H1SC 110.2
C2S C1S H1SC 110.2
H1SB C1S H1SC 108.5
C3S C2S C1S 103.4(7)
C3S C2S H2SA 111.1
C1S C2S H2SA 111.1
C3S C2S H2SB 111.1
C1S C2S H2SB 111.1
H2SA C2S H2SB 109.1
C4S C3S C2S 105.2(7)
C4S C3S H3SB 110.7
C2S C3S H3SB 110.7
C4S C3S H3SC 110.7
C2S C3S H3SC 110.7
H3SB C3S H3SC 108.8
O1S C4S C3S 110.9(7)
O1S C4S H4SA 109.5
C3S C4S H4SA 109.5
O1S C4S H4SB 109.5
C3S C4S H4SB 109.5
H4SA C4S H4SB 108.1
C8S O2S C5S 106.2(11)
C8SA O2S C5SA 106.2(11)
O2S C5S C6S 112.3(17)
O2S C5S H5SA 109.1
C6S C5S H5SA 109.1
O2S C5S H5SB 109.1
C6S C5S H5SB 109.1
H5SA C5S H5SB 107.9
C5S C6S C7S 92.8(17)
C5S C6S H6SA 113.1
C7S C6S H6SA 113.1
C5S C6S H6SB 113.1
C7S C6S H6SB 113.1
H6SA C6S H6SB 110.5
C8S C7S C6S 93(2)
C8S C7S H7SA 113.1
C6S C7S H7SA 113.1
C8S C7S H7SB 113.1
C6S C7S H7SB 113.1
H7SA C7S H7SB 110.5
O2S C8S C7S 101(3)
O2S C8S H8SA 111.5
C7S C8S H8SA 111.5
O2S C8S H8SB 111.5
C7S C8S H8SB 111.5
H8SA C8S H8SB 109.3
O2S C5SA C6SA 112.3(17)
O2S C5SA C7SA 78.3(13)
C6SA C5SA C7SA 40.1(11)
O2S C5SA H5SC 109.1
C6SA C5SA H5SC 109.1
C7SA C5SA H5SC 143.5
O2S C5SA H5SD 109.1
C6SA C5SA H5SD 109.1
C7SA C5SA H5SD 102.6
H5SC C5SA H5SD 107.9
C7SA C6SA C5SA 95.3(19)
C7SA C6SA H6SC 112.7
C5SA C6SA H6SC 112.7
C7SA C6SA H6SD 112.7
C5SA C6SA H6SD 112.7
H6SC C6SA H6SD 110.2
C6SA C7SA C8SA 107(2)
C6SA C7SA C5SA 44.5(13)
C8SA C7SA C5SA 75.1(11)
C6SA C7SA H7SC 110.4
C8SA C7SA H7SC 110.4
C5SA C7SA H7SC 152.7
C6SA C7SA H7SD 110.4
C8SA C7SA H7SD 110.4
C5SA C7SA H7SD 93.3
H7SC C7SA H7SD 108.6
O2S C8SA C7SA 95.7(17)
O2S C8SA H8SC 112.6
C7SA C8SA H8SC 112.6
O2S C8SA H8SD 112.6
C7SA C8SA H8SD 112.6
H8SC C8SA H8SD 110.1

loop_
_geom_bond_atom_site_label_1
_geom_bond_atom_site_label_2
_geom_bond_distance
Pt1 P2 2.2602(15)
Pt1 P1 2.2634(14)
Pt1 Cl1 2.3395(16)
Pt1 Cl2 2.3491(14)
P1 C25 1.813(6)
P1 C19 1.819(6)
P1 C1 1.826(6)
P2 C49 1.816(6)
P2 C55 1.819(6)
P2 C31 1.834(6)
O1 C7 1.228(7)
O2 C13 1.226(8)
O3 C37 1.232(7)
O4 C43 1.218(8)
N1 C7 1.371(7)
N1 C8 1.403(8)
N1 H1A 0.8800
N2 C8 1.324(7)
N2 C12 1.350(8)
N3 C13 1.384(8)
N3 C12 1.402(7)
N3 H3A 0.8800
N4 C37 1.342(8)
N4 C38 1.403(8)
N4 H4B 0.8800
N5 C42 1.320(8)
N5 C38 1.336(7)
N6 C43 1.365(8)
N6 C42 1.404(7)
N6 H6B 0.8800
C1 C2 1.390(8)
C1 C6 1.395(8)
C2 C3 1.396(8)
C2 H2B 0.9500
C3 C4 1.366(9)
C3 H3B 0.9500
C4 C5 1.413(8)
C4 H4A 0.9500
C5 C6 1.388(8)
C5 C7 1.483(9)
C6 H6A 0.9500
C8 C9 1.385(8)
C9 C10 1.365(9)
C9 H9A 0.9500
C10 C11 1.374(8)
C10 H10A 0.9500
C11 C12 1.389(9)
C11 H11A 0.9500
C13 C14 1.509(8)
C14 C15 1.518(9)
C14 H14A 0.9900
C14 H14B 0.9900
C15 C16 1.506(12)
C15 C17 1.507(12)
C15 C18 1.528(10)
C16 H16A 0.9800
C16 H16B 0.9800
C16 H16C 0.9800
C17 H17A 0.9800
C17 H17B 0.9800
C17 H17C 0.9800
C18 H18A 0.9800
C18 H18B 0.9800
C18 H18C 0.9800
C19 C24 1.393(8)
C19 C20 1.399(8)
C20 C21 1.380(10)
C20 H20A 0.9500
C21 C22 1.380(10)
C21 H21A 0.9500
C22 C23 1.389(10)
C22 H22A 0.9500
C23 C24 1.399(9)
C23 H23A 0.9500
C24 H24A 0.9500
C25 C30 1.387(9)
C25 C26 1.390(9)
C26 C27 1.401(9)
C26 H26A 0.9500
C27 C28 1.368(11)
C27 H27A 0.9500
C28 C29 1.376(11)
C28 H28A 0.9500
C29 C30 1.385(9)
C29 H29A 0.9500
C30 H30A 0.9500
C31 C36 1.389(8)
C31 C32 1.393(7)
C32 C33 1.377(9)
C32 H32A 0.9500
C33 C34 1.383(9)
C33 H33A 0.9500
C34 C35 1.396(8)
C34 H34A 0.9500
C35 C36 1.390(8)
C35 C37 1.497(8)
C36 H36A 0.9500
C38 C39 1.402(8)
C39 C40 1.359(9)
C39 H39A 0.9500
C40 C41 1.388(9)
C40 H40A 0.9500
C41 C42 1.391(8)
C41 H41A 0.9500
C43 C44 1.525(8)
C44 C45 1.540(9)
C44 H44A 0.9900
C44 H44B 0.9900
C45 C48 1.522(10)
C45 C46 1.534(10)
C45 C47 1.541(11)
C46 H46A 0.9800
C46 H46B 0.9800
C46 H46C 0.9800
C47 H47A 0.9800
C47 H47B 0.9800
C47 H47C 0.9800
C48 H48A 0.9800
C48 H48B 0.9800
C48 H48C 0.9800
C49 C50 1.395(8)
C49 C54 1.398(8)
C50 C51 1.383(9)
C50 H50A 0.9500
C51 C52 1.381(10)
C51 H51A 0.9500
C52 C53 1.381(10)
C52 H52A 0.9500
C53 C54 1.395(8)
C53 H53A 0.9500
C54 H54A 0.9500
C55 C56 1.377(8)
C55 C60 1.408(8)
C56 C57 1.397(8)
C56 H56A 0.9500
C57 C58 1.376(9)
C57 H57A 0.9500
C58 C59 1.378(9)
C58 H58A 0.9500
C59 C60 1.391(8)
C59 H59A 0.9500
C60 H60A 0.9500
O1S C4S 1.378(8)
O1S C1S 1.408(8)
C1S C2S 1.491(11)
C1S H1SB 0.9900
C1S H1SC 0.9900
C2S C3S 1.479(11)
C2S H2SA 0.9900
C2S H2SB 0.9900
C3S C4S 1.445(12)
C3S H3SB 0.9900
C3S H3SC 0.9900
C4S H4SA 0.9900
C4S H4SB 0.9900
O2S C8SA 1.376(13)
O2S C8S 1.376(13)
O2S C5S 1.395(14)
O2S C5SA 1.395(14)
C5S C6S 1.41(2)
C5S H5SA 0.9900
C5S H5SB 0.9900
C6S C7S 1.73(4)
C6S H6SA 0.9900
C6S H6SB 0.9900
C7S C8S 1.46(3)
C7S H7SA 0.9900
C7S H7SB 0.9900
C8S H8SA 0.9900
C8S H8SB 0.9900
C5SA C6SA 1.41(2)
C5SA C7SA 2.01(4)
C5SA H5SC 0.9900
C5SA H5SD 0.9900
C6SA C7SA 1.30(3)
C6SA H6SC 0.9900
C6SA H6SD 0.9900
C7SA C8SA 1.58(3)
C7SA H7SC 0.9900
C7SA H7SD 0.9900
C8SA H8SC 0.9900
C8SA H8SD 0.9900

loop_
_geom_hbond_atom_site_label_D
_geom_hbond_atom_site_label_H
_geom_hbond_atom_site_label_A
_geom_hbond_distance_DH
_geom_hbond_distance_HA
_geom_hbond_distance_DA
_geom_hbond_angle_DHA
_geom_hbond_site_symmetry_A
N1 H1A Cl1 0.88 2.73 3.580(5) 162.3 .
N3 H3A O1S 0.88 2.14 2.948(7) 153.2 .
N4 H4B O2S 0.88 2.08 2.880(8) 151.1 4_576
N6 H6B O3 0.88 2.07 2.922(6) 164.0 4_575
C9 H9A O1 0.95 2.28 2.870(8) 119.7 .
C11 H11A O2 0.95 2.25 2.842(7) 119.8 .
C14 H14B O1S 0.99 2.58 3.306(8) 130.5 .
C39 H39A O3 0.95 2.37 2.937(8) 118.2 .
C41 H41A O4 0.95 2.34 2.914(8) 118.4 .
C56 H56A Cl2 0.95 2.82 3.396(7) 120.4 .
C7SA H7SC Cl1 0.99 2.88 3.86(4) 170.5 1_554
C7SA H7SC Cl1 0.99 2.88 3.86(4) 170.5 1_554

loop_
_geom_torsion_atom_site_label_1
_geom_torsion_atom_site_label_2
_geom_torsion_atom_site_label_3
_geom_torsion_atom_site_label_4
_geom_torsion
C25 P1 C1 C2 -5.8(6)
C19 P1 C1 C2 -121.0(6)
Pt1 P1 C1 C2 115.0(5)
C25 P1 C1 C6 179.1(5)
C19 P1 C1 C6 63.9(5)
Pt1 P1 C1 C6 -60.1(5)
C6 C1 C2 C3 -0.4(10)
P1 C1 C2 C3 -175.4(5)
C1 C2 C3 C4 2.5(10)
C2 C3 C4 C5 -1.0(10)
C3 C4 C5 C6 -2.6(10)
C3 C4 C5 C7 175.2(6)
C4 C5 C6 C1 4.7(9)
C7 C5 C6 C1 -173.0(6)
C2 C1 C6 C5 -3.2(9)
P1 C1 C6 C5 172.1(5)
C8 N1 C7 O1 8.4(12)
C8 N1 C7 C5 -173.4(6)
C6 C5 C7 O1 -152.4(7)
C4 C5 C7 O1 29.8(10)
C6 C5 C7 N1 29.3(9)
C4 C5 C7 N1 -148.4(6)
C12 N2 C8 C9 1.5(11)
C12 N2 C8 N1 -178.1(6)
C7 N1 C8 N2 -174.3(6)
C7 N1 C8 C9 6.1(12)
N2 C8 C9 C10 -1.4(11)
N1 C8 C9 C10 178.1(7)
C8 C9 C10 C11 -0.3(12)
C9 C10 C11 C12 1.7(12)
C8 N2 C12 C11 0.2(10)
C8 N2 C12 N3 -178.5(6)
C10 C11 C12 N2 -1.7(11)
C10 C11 C12 N3 176.8(7)
C13 N3 C12 N2 177.6(6)
C13 N3 C12 C11 -1.1(12)
C12 N3 C13 O2 13.6(12)
C12 N3 C13 C14 -167.0(6)
O2 C13 C14 C15 30.1(11)
N3 C13 C14 C15 -149.3(7)
C13 C14 C15 C16 -68.2(9)
C13 C14 C15 C17 56.0(10)
C13 C14 C15 C18 173.9(7)
C25 P1 C19 C24 129.9(5)
C1 P1 C19 C24 -122.5(5)
Pt1 P1 C19 C24 3.0(6)
C25 P1 C19 C20 -53.6(6)
C1 P1 C19 C20 54.0(6)
Pt1 P1 C19 C20 179.5(5)
C24 C19 C20 C21 -4.6(10)
P1 C19 C20 C21 178.9(5)
C19 C20 C21 C22 2.2(11)
C20 C21 C22 C23 1.0(11)
C21 C22 C23 C24 -1.6(11)
C20 C19 C24 C23 3.9(9)
P1 C19 C24 C23 -179.5(5)
C22 C23 C24 C19 -0.9(10)
C19 P1 C25 C30 -173.1(4)
C1 P1 C25 C30 78.5(5)
Pt1 P1 C25 C30 -45.2(5)
C19 P1 C25 C26 13.3(6)
C1 P1 C25 C26 -95.1(5)
Pt1 P1 C25 C26 141.2(4)
C30 C25 C26 C27 0.2(8)
P1 C25 C26 C27 173.5(4)
C25 C26 C27 C28 -0.7(9)
C26 C27 C28 C29 -0.2(10)
C27 C28 C29 C30 1.6(10)
C28 C29 C30 C25 -2.2(10)
C26 C25 C30 C29 1.3(9)
P1 C25 C30 C29 -172.7(5)
C49 P2 C31 C36 88.2(5)
C55 P2 C31 C36 -163.0(5)
Pt1 P2 C31 C36 -42.5(5)
C49 P2 C31 C32 -88.2(6)
C55 P2 C31 C32 20.5(6)
Pt1 P2 C31 C32 141.1(5)
C36 C31 C32 C33 0.5(10)
P2 C31 C32 C33 176.9(6)
C31 C32 C33 C34 0.8(12)
C32 C33 C34 C35 -1.5(12)
C33 C34 C35 C36 0.9(11)
C33 C34 C35 C37 -176.5(7)
C32 C31 C36 C35 -1.0(9)
P2 C31 C36 C35 -177.6(5)
C34 C35 C36 C31 0.3(10)
C37 C35 C36 C31 177.8(6)
C38 N4 C37 O3 -7.6(12)
C38 N4 C37 C35 172.1(6)
C36 C35 C37 O3 -36.4(9)
C34 C35 C37 O3 141.1(7)
C36 C35 C37 N4 143.9(6)
C34 C35 C37 N4 -38.7(9)
C42 N5 C38 C39 -1.3(10)
C42 N5 C38 N4 179.0(5)
C37 N4 C38 N5 -174.9(6)
C37 N4 C38 C39 5.4(11)
N5 C38 C39 C40 1.3(10)
N4 C38 C39 C40 -179.0(6)
C38 C39 C40 C41 -0.9(11)
C39 C40 C41 C42 0.4(11)
C38 N5 C42 C41 0.9(10)
C38 N5 C42 N6 179.1(5)
C40 C41 C42 N5 -0.4(10)
C40 C41 C42 N6 -178.5(6)
C43 N6 C42 N5 -173.7(6)
C43 N6 C42 C41 4.6(11)
C42 N6 C43 O4 -8.7(11)
C42 N6 C43 C44 169.5(6)
O4 C43 C44 C45 -85.0(9)
N6 C43 C44 C45 96.7(7)
C43 C44 C45 C48 63.6(9)
C43 C44 C45 C46 -176.6(7)
C43 C44 C45 C47 -58.4(8)
C55 P2 C49 C50 -138.4(5)
C31 P2 C49 C50 -27.6(5)
Pt1 P2 C49 C50 96.6(4)
C55 P2 C49 C54 42.4(5)
C31 P2 C49 C54 153.2(4)
Pt1 P2 C49 C54 -82.6(5)
C54 C49 C50 C51 1.6(8)
P2 C49 C50 C51 -177.6(4)
C49 C50 C51 C52 -0.5(9)
C50 C51 C52 C53 0.0(9)
C51 C52 C53 C54 -0.6(9)
C52 C53 C54 C49 1.8(9)
C50 C49 C54 C53 -2.2(8)
P2 C49 C54 C53 177.0(4)
C49 P2 C55 C56 -141.6(5)
C31 P2 C55 C56 111.1(5)
Pt1 P2 C55 C56 -9.9(5)
C49 P2 C55 C60 39.3(5)
C31 P2 C55 C60 -68.0(5)
Pt1 P2 C55 C60 171.0(4)
C60 C55 C56 C57 0.5(9)
P2 C55 C56 C57 -178.7(5)
C55 C56 C57 C58 1.1(10)
C56 C57 C58 C59 -1.0(10)
C57 C58 C59 C60 -0.6(10)
C58 C59 C60 C55 2.1(10)
C56 C55 C60 C59 -2.1(9)
P2 C55 C60 C59 177.0(5)
C4S O1S C1S C2S 16.4(11)
O1S C1S C2S C3S -22.0(11)
C1S C2S C3S C4S 19.1(12)
C1S O1S C4S C3S -3.8(13)
C2S C3S C4S O1S -10.3(14)
C8S O2S C5S C6S -5(3)
O2S C5S C6S C7S -27(3)
C5S C6S C7S C8S 49(3)
C5S O2S C8S C7S 43(2)
C6S C7S C8S O2S -55(3)
C8SA O2S C5SA C6SA -5(3)
C8SA O2S C5SA C7SA 17(2)
O2S C5SA C6SA C7SA 34(3)
C5SA C6SA C7SA C8SA -47(3)
C5SA O2S C8SA C7SA -21(2)
C6SA C7SA C8SA O2S 46(3)
C5SA C7SA C8SA O2S 14.3(16)
